data_7016333
loop_
_publ_author_name
'Georgopoulou, Anastasia N.'
'Adam, Rosa'
'Raptopoulou, Catherine P.'
'Psycharis, Vassilis'
'Ballesteros, Rafael'
'Abarca, Bel\'en'
'Boudalis, Athanassios K.'

_publ_section_title
;
 Expanding the 3d-4f heterometallic chemistry of the (py)(2)CO and
 pyCOpyCOpy ligands: structural, magnetic and M\"ossbauer spectroscopic
 studies of two Fe(II)-Gd(III) co mplexes.
;
_journal_issue 32
_journal_name_full 'Dalton transactions (Cambridge, England : 2003)'
_journal_page_first 8199
_journal_page_last 8205
_journal_paper_doi 10.1039/c1dt10237k
_journal_volume 40
_journal_year 2011
_chemical_formula_sum 'C109.2 H128.8 Cl2 Fe4 Gd3 N23 O52.2'
_chemical_formula_weight 3364.80
_chemical_name_systematic
;
?
;
_space_group_IT_number 15
_symmetry_cell_setting monoclinic
_symmetry_space_group_name_Hall '-C 2yc'
_symmetry_space_group_name_H-M 'C 1 2/c 1'
_atom_sites_solution_hydrogens geom
_atom_sites_solution_primary direct
_atom_sites_solution_secondary difmap
_audit_creation_method SHELXL-97
_cell_angle_alpha 90.00
_cell_angle_beta 93.5980(10)
_cell_angle_gamma 90.00
_cell_formula_units_Z 4
_cell_length_a 12.1691(2)
_cell_length_b 21.9863(4)
_cell_length_c 52.5951(9)
_cell_measurement_reflns_used 35004
_cell_measurement_temperature 160(2)
_cell_measurement_theta_max 71.96
_cell_measurement_theta_min 6.73
_cell_volume 14044.3(4)
_computing_cell_refinement 'CrystalClear, Rigaku MSC, 2005'
_computing_data_collection 'CrystalClear, Rigaku MSC, 2005'
_computing_data_reduction 'CrystalClear, Rigaku MSC, 2005'
_computing_structure_refinement 'SHELXL-97 (Sheldrick, 1997)'
_computing_structure_solution 'SHELXS-97 (Sheldrick, 1997)'
_diffrn_ambient_temperature 160(2)
_diffrn_measured_fraction_theta_full 0.973
_diffrn_measured_fraction_theta_max 0.973
_diffrn_measurement_device_type 'Rigaku R-AXIS SPIDER IPDS'
_diffrn_measurement_method '\q scans'
_diffrn_radiation_monochromator graphite
_diffrn_radiation_source 'fine-focus sealed tube'
_diffrn_radiation_type CuK\a
_diffrn_radiation_wavelength 1.54178
_diffrn_reflns_av_R_equivalents 0.0877
_diffrn_reflns_av_sigmaI/netI 0.1192
_diffrn_reflns_limit_h_max 14
_diffrn_reflns_limit_h_min -13
_diffrn_reflns_limit_k_max 25
_diffrn_reflns_limit_k_min -17
_diffrn_reflns_limit_l_max 61
_diffrn_reflns_limit_l_min -61
_diffrn_reflns_number 43216
_diffrn_reflns_theta_full 64.00
_diffrn_reflns_theta_max 64.00
_diffrn_reflns_theta_min 6.73
_exptl_absorpt_coefficient_mu 13.364
_exptl_absorpt_correction_T_max 1.000
_exptl_absorpt_correction_T_min 0.310
_exptl_absorpt_correction_type empirical
_exptl_absorpt_process_details 'CrystalClear, Rigaku MSC, 2005'
_exptl_crystal_colour yellow
_exptl_crystal_density_diffrn 1.591
_exptl_crystal_density_method 'not measured'
_exptl_crystal_description parallelepiped
_exptl_crystal_F_000 6770
_exptl_crystal_size_max 0.28
_exptl_crystal_size_mid 0.07
_exptl_crystal_size_min 0.05
_refine_diff_density_max 1.508
_refine_diff_density_min -1.882
_refine_diff_density_rms 0.134
_refine_ls_extinction_method none
_refine_ls_goodness_of_fit_ref 1.051
_refine_ls_hydrogen_treatment ref
_refine_ls_matrix_type full
_refine_ls_number_parameters 863
_refine_ls_number_reflns 11350
_refine_ls_number_restraints 11
_refine_ls_restrained_S_all 1.052
_refine_ls_R_factor_all 0.1163
_refine_ls_R_factor_gt 0.0785
_refine_ls_shift/su_max 0.000
_refine_ls_shift/su_mean 0.000
_refine_ls_structure_factor_coef Fsqd
_refine_ls_weighting_details 'calc w=1/[\s^2^(Fo^2^)+(0.1230P)^2^+0.0000P] where P=(Fo^2^+2Fc^2^)/3'
_refine_ls_weighting_scheme calc
_refine_ls_wR_factor_gt 0.1942
_refine_ls_wR_factor_ref 0.2229
_reflns_number_gt 7492
_reflns_number_total 11350
_reflns_threshold_expression >2sigma(I)
_cod_data_source_file c1dt10237k.txt
_cod_data_source_block complex2
_cod_original_sg_symbol_H-M C2/c
_cod_original_formula_sum 'C109.20 H128.80 Cl2 Fe4 Gd3 N23 O52.20'
_cod_database_code 7016333

loop_
_symmetry_equiv_pos_as_xyz
'x, y, z'
'x, -y, z+1/2'
'x+1/2, y+1/2, z'
'x+1/2, -y+1/2, z+1/2'
'-x, -y, -z'
'-x, y, -z-1/2'
'-x+1/2, -y+1/2, -z'
'-x+1/2, y+1/2, -z-1/2'

loop_
_atom_site_label
_atom_site_type_symbol
_atom_site_fract_x
_atom_site_fract_y
_atom_site_fract_z
_atom_site_U_iso_or_equiv
_atom_site_adp_type
_atom_site_occupancy
_atom_site_symmetry_multiplicity
_atom_site_calc_flag
_atom_site_refinement_flags
_atom_site_disorder_assembly
_atom_site_disorder_group
Gd1 Gd 0.72765(4) 0.16316(3) 0.093991(8) 0.0366(2) Uani 1 1 d D . .
Fe1 Fe 0.97497(10) 0.15999(6) 0.13160(2) 0.0367(4) Uani 1 1 d . . .
Fe2 Fe 0.79625(10) 0.25421(6) 0.14877(2) 0.0351(4) Uani 1 1 d . . .
O1W O 0.6768(5) 0.1155(3) 0.05443(10) 0.0517(18) Uani 1 1 d D . .
H1WA H 0.619(5) 0.093(4) 0.0512(10) 0.067 Uiso 1 1 d D . .
H1WB H 0.712(5) 0.116(4) 0.0409(7) 0.067 Uiso 1 1 d D . .
O1 O 0.7175(4) 0.2577(3) 0.11210(9) 0.0385(15) Uani 1 1 d . . .
O21 O 0.9084(4) 0.1391(3) 0.09592(9) 0.0336(13) Uani 1 1 d . . .
O41 O 0.9508(4) 0.2503(3) 0.13445(9) 0.0362(14) Uani 1 1 d . . .
O61 O 0.7911(4) 0.1571(3) 0.13915(9) 0.0388(15) Uani 1 1 d . . .
O3 O 0.5625(5) 0.1106(3) 0.10446(11) 0.0520(18) Uani 1 1 d . . .
O4 O 0.7092(5) 0.0527(3) 0.10422(10) 0.0505(17) Uani 1 1 d . . .
N1 N 0.5710(6) 0.2323(4) 0.07523(12) 0.0426(19) Uani 1 1 d . . .
N2 N 0.6249(5) 0.2854(3) 0.15531(11) 0.0376(18) Uani 1 1 d . . .
N21 N 0.8435(6) 0.2136(4) 0.05967(12) 0.043(2) Uani 1 1 d . . .
N22 N 1.1173(6) 0.1474(4) 0.10968(13) 0.046(2) Uani 1 1 d . . .
N41 N 0.8733(6) 0.3396(3) 0.16124(13) 0.0426(19) Uani 1 1 d . . .
N42 N 1.0720(5) 0.1879(4) 0.16692(11) 0.0377(18) Uani 1 1 d . . .
N61 N 0.9470(6) 0.0700(3) 0.14536(12) 0.0398(18) Uani 1 1 d . . .
N62 N 0.8222(5) 0.2058(4) 0.18470(11) 0.0382(18) Uani 1 1 d . . .
O5 O 0.5541(6) 0.0130(4) 0.11441(13) 0.075(2) Uani 1 1 d . . .
O2 O 0.6668(5) 0.3609(3) 0.11282(10) 0.0399(14) Uani 1 1 d . . .
O22 O 0.9462(5) 0.0874(3) 0.05917(10) 0.0516(18) Uani 1 1 d . . .
O42 O 1.1214(4) 0.2981(3) 0.13085(10) 0.0458(16) Uani 1 1 d . . .
O62 O 0.6688(4) 0.0931(3) 0.16000(9) 0.0402(15) Uani 1 1 d . . .
N3 N 0.6084(7) 0.0582(5) 0.10817(13) 0.058(3) Uani 1 1 d . . .
C1 C 0.5032(7) 0.2204(5) 0.05424(15) 0.047(3) Uani 1 1 d . . .
H1 H 0.5077 0.1813 0.0467 0.061 Uiso 1 1 calc R . .
C2 C 0.4291(8) 0.2608(5) 0.04316(16) 0.056(3) Uani 1 1 d . . .
H2 H 0.3818 0.2497 0.0289 0.073 Uiso 1 1 calc R . .
C3 C 0.4257(8) 0.3199(5) 0.05389(16) 0.051(3) Uani 1 1 d . . .
H3 H 0.3779 0.3503 0.0466 0.066 Uiso 1 1 calc R . .
C4 C 0.4933(8) 0.3316(5) 0.07494(17) 0.052(3) Uani 1 1 d . . .
H4 H 0.4926 0.3707 0.0826 0.067 Uiso 1 1 calc R . .
C5 C 0.5634(7) 0.2868(5) 0.08537(14) 0.041(2) Uani 1 1 d . . .
C6 C 0.6327(7) 0.2989(4) 0.11021(14) 0.034(2) Uani 1 1 d . . .
C7 C 0.5616(7) 0.2903(4) 0.13362(14) 0.038(2) Uani 1 1 d . . .
C8 C 0.4498(7) 0.2908(4) 0.13305(15) 0.042(2) Uani 1 1 d . . .
H8 H 0.4070 0.2952 0.1174 0.055 Uiso 1 1 calc R . .
C9 C 0.3990(7) 0.2846(4) 0.15631(16) 0.048(3) Uani 1 1 d . . .
H9 H 0.3212 0.2818 0.1565 0.062 Uiso 1 1 calc R . .
C10 C 0.4635(8) 0.2828(4) 0.17863(15) 0.047(2) Uani 1 1 d . . .
H10 H 0.4308 0.2813 0.1946 0.061 Uiso 1 1 calc R . .
C11 C 0.5764(7) 0.2830(4) 0.17759(15) 0.037(2) Uani 1 1 d . . .
H11 H 0.6212 0.2814 0.1930 0.048 Uiso 1 1 calc R . .
C12 C 0.7495(7) 0.3775(5) 0.09652(17) 0.051(3) Uani 1 1 d . . .
H12A H 0.7240 0.3705 0.0785 0.066 Uiso 1 1 calc R . .
H12B H 0.8169 0.3532 0.1004 0.066 Uiso 1 1 calc R . .
C13 C 0.7724(10) 0.4435(5) 0.1011(2) 0.075(3) Uani 1 1 d . . .
H13A H 0.8287 0.4572 0.0898 0.098 Uiso 1 1 calc R . .
H13B H 0.7989 0.4497 0.1188 0.098 Uiso 1 1 calc R . .
H13C H 0.7047 0.4669 0.0975 0.098 Uiso 1 1 calc R . .
C21 C 0.8071(8) 0.2581(5) 0.04401(17) 0.062(3) Uani 1 1 d . . .
H21 H 0.7332 0.2716 0.0447 0.080 Uiso 1 1 calc R . .
C22 C 0.8751(10) 0.2858(6) 0.02645(19) 0.072(3) Uani 1 1 d . . .
H22 H 0.8480 0.3174 0.0155 0.094 Uiso 1 1 calc R . .
C23 C 0.9789(10) 0.2659(6) 0.02588(18) 0.069(3) Uani 1 1 d . . .
H23 H 1.0266 0.2838 0.0144 0.090 Uiso 1 1 calc R . .
C24 C 1.0172(8) 0.2199(5) 0.04169(16) 0.052(3) Uani 1 1 d . . .
H24 H 1.0913 0.2064 0.0413 0.067 Uiso 1 1 calc R . .
C25 C 0.9450(7) 0.1929(5) 0.05858(14) 0.043(2) Uani 1 1 d . . .
C26 C 0.9743(7) 0.1381(4) 0.07542(13) 0.040(2) Uani 1 1 d . . .
C27 C 1.0953(7) 0.1358(5) 0.08518(16) 0.046(2) Uani 1 1 d . . .
C28 C 1.1771(7) 0.1166(5) 0.06915(18) 0.059(3) Uani 1 1 d . . .
H28 H 1.1589 0.1045 0.0521 0.076 Uiso 1 1 calc R . .
C29 C 1.2863(8) 0.1161(6) 0.07932(19) 0.069(3) Uani 1 1 d . . .
H29 H 1.3447 0.1067 0.0688 0.090 Uiso 1 1 calc R . .
C30 C 1.3078(9) 0.1293(6) 0.1045(2) 0.072(3) Uani 1 1 d . . .
H30 H 1.3805 0.1265 0.1121 0.094 Uiso 1 1 calc R . .
C31 C 1.2225(8) 0.1466(5) 0.11855(18) 0.056(3) Uani 1 1 d . . .
H31 H 1.2390 0.1588 0.1357 0.073 Uiso 1 1 calc R . .
C32 C 0.9519(9) 0.0289(5) 0.07137(18) 0.062(3) Uani 1 1 d . . .
H32A H 0.9378 0.0334 0.0896 0.080 Uiso 1 1 calc R . .
H32B H 1.0265 0.0116 0.0703 0.080 Uiso 1 1 calc R . .
C33 C 0.8687(9) -0.0129(5) 0.0588(2) 0.072(3) Uani 1 1 d . . .
H33A H 0.8631 -0.0498 0.0692 0.093 Uiso 1 1 calc R . .
H33B H 0.8913 -0.0240 0.0419 0.093 Uiso 1 1 calc R . .
H33C H 0.7970 0.0074 0.0572 0.093 Uiso 1 1 calc R . .
C41 C 0.8254(8) 0.3890(4) 0.17055(16) 0.045(2) Uani 1 1 d . . .
H41 H 0.7501 0.3869 0.1742 0.058 Uiso 1 1 calc R . .
C42 C 0.8801(8) 0.4414(5) 0.17492(19) 0.063(3) Uani 1 1 d . . .
H42 H 0.8442 0.4748 0.1823 0.082 Uiso 1 1 calc R . .
C43 C 0.9910(9) 0.4470(5) 0.1685(2) 0.068(3) Uani 1 1 d . . .
H43 H 1.0289 0.4847 0.1705 0.088 Uiso 1 1 calc R . .
C44 C 1.0435(8) 0.3951(5) 0.15921(18) 0.050(3) Uani 1 1 d . . .
H44 H 1.1187 0.3961 0.1554 0.065 Uiso 1 1 calc R . .
C45 C 0.9825(8) 0.3438(4) 0.15585(15) 0.042(2) Uani 1 1 d . . .
C46 C 1.0306(7) 0.2845(4) 0.14675(15) 0.038(2) Uani 1 1 d . . .
C47 C 1.0889(7) 0.2479(5) 0.16894(14) 0.044(3) Uani 1 1 d . . .
C48 C 1.1531(7) 0.2747(5) 0.18879(15) 0.051(3) Uani 1 1 d . . .
H48 H 1.1624 0.3175 0.1899 0.067 Uiso 1 1 calc R . .
C49 C 1.2034(8) 0.2351(7) 0.20701(16) 0.064(3) Uani 1 1 d . . .
H49 H 1.2463 0.2511 0.2212 0.084 Uiso 1 1 calc R . .
C50 C 1.1910(8) 0.1749(5) 0.20446(17) 0.052(3) Uani 1 1 d . . .
H50 H 1.2292 0.1479 0.2160 0.068 Uiso 1 1 calc R . .
C51 C 1.1215(8) 0.1522(5) 0.18469(15) 0.053(3) Uani 1 1 d . . .
H51 H 1.1087 0.1096 0.1838 0.068 Uiso 1 1 calc R . .
C52 C 1.0866(8) 0.3220(5) 0.10635(16) 0.053(3) Uani 1 1 d . . .
H52A H 1.0493 0.3616 0.1083 0.068 Uiso 1 1 calc R . .
H52B H 1.0338 0.2937 0.0975 0.068 Uiso 1 1 calc R . .
C53 C 1.1842(9) 0.3300(6) 0.0913(2) 0.087(4) Uani 1 1 d . . .
H53A H 1.1620 0.3495 0.0750 0.113 Uiso 1 1 calc R . .
H53B H 1.2167 0.2901 0.0880 0.113 Uiso 1 1 calc R . .
H53C H 1.2386 0.3555 0.1007 0.113 Uiso 1 1 calc R . .
C61 C 1.0147(8) 0.0226(5) 0.14155(16) 0.054(3) Uani 1 1 d . . .
H61 H 1.0850 0.0307 0.1354 0.070 Uiso 1 1 calc R . .
C62 C 0.9853(9) -0.0394(5) 0.14639(17) 0.061(3) Uani 1 1 d . . .
H62 H 1.0340 -0.0720 0.1434 0.079 Uiso 1 1 calc R . .
C63 C 0.8828(9) -0.0497(5) 0.15567(18) 0.061(3) Uani 1 1 d . . .
H63 H 0.8591 -0.0896 0.1595 0.079 Uiso 1 1 calc R . .
C64 C 0.8154(8) 0.0009(5) 0.15927(17) 0.053(3) Uani 1 1 d . . .
H64 H 0.7444 -0.0055 0.1654 0.069 Uiso 1 1 calc R . .
C65 C 0.8473(7) 0.0587(5) 0.15441(14) 0.040(2) Uani 1 1 d . . .
C66 C 0.7783(7) 0.1139(4) 0.15840(13) 0.037(2) Uani 1 1 d . . .
C67 C 0.8160(7) 0.1446(5) 0.18457(15) 0.041(2) Uani 1 1 d . . .
C68 C 0.8370(7) 0.1097(5) 0.20631(14) 0.049(3) Uani 1 1 d . . .
H68 H 0.8300 0.0667 0.2058 0.063 Uiso 1 1 calc R . .
C69 C 0.8679(8) 0.1389(6) 0.22839(15) 0.060(3) Uani 1 1 d . . .
H69 H 0.8843 0.1161 0.2435 0.078 Uiso 1 1 calc R . .
C70 C 0.8756(7) 0.2030(6) 0.22890(15) 0.053(3) Uani 1 1 d . . .
H70 H 0.8951 0.2241 0.2443 0.069 Uiso 1 1 calc R . .
C71 C 0.8543(7) 0.2332(5) 0.20690(14) 0.045(2) Uani 1 1 d . . .
H71 H 0.8624 0.2762 0.2070 0.059 Uiso 1 1 calc R . .
C72 C 0.5894(7) 0.1374(5) 0.16536(17) 0.048(2) Uani 1 1 d . . .
H72A H 0.5817 0.1669 0.1512 0.062 Uiso 1 1 calc R . .
H72B H 0.6138 0.1598 0.1810 0.062 Uiso 1 1 calc R . .
C73 C 0.4784(8) 0.1069(5) 0.16891(19) 0.057(3) Uani 1 1 d . . .
H73A H 0.4207 0.1380 0.1691 0.074 Uiso 1 1 calc R . .
H73B H 0.4819 0.0846 0.1851 0.074 Uiso 1 1 calc R . .
H73C H 0.4613 0.0785 0.1548 0.074 Uiso 1 1 calc R . .
Gd2 Gd 0.5000 0.41791(4) 0.2500 0.0558(3) Uani 1 2 d S . .
N11 N 0.2954(10) 0.4219(5) 0.21852(15) 0.068(3) Uani 1 1 d . . .
N12 N 0.6066(8) 0.4805(6) 0.21031(17) 0.071(3) Uani 1 1 d . . .
O11 O 0.3190(7) 0.4600(4) 0.23590(17) 0.114(4) Uani 1 1 d . . .
O12 O 0.3682(7) 0.3833(4) 0.21590(14) 0.078(3) Uani 1 1 d . . .
O13 O 0.2102(7) 0.4247(4) 0.20562(14) 0.082(2) Uani 1 1 d . . .
O14 O 0.5405(6) 0.5068(4) 0.22366(13) 0.080(2) Uani 1 1 d . . .
O15 O 0.6098(7) 0.4235(5) 0.21295(16) 0.093(3) Uani 1 1 d . . .
O16 O 0.6596(7) 0.5046(4) 0.19461(16) 0.101(3) Uani 1 1 d . . .
N13 N 0.5000 0.2944(10) 0.2500 0.125(6) Uiso 1 2 d S . .
O17 O 0.5737(9) 0.3149(5) 0.23817(19) 0.117(3) Uiso 1 1 d . . .
O18 O 0.5000 0.2326(15) 0.2500 0.269(12) Uiso 1 2 d S . .
Cl Cl 0.2831(3) 0.11279(19) 0.00012(4) 0.0813(10) Uani 1 1 d . . .
O6 O 0.2002(18) 0.1487(17) 0.0057(2) 0.58(3) Uani 1 1 d . . .
O7 O 0.2770(19) 0.0523(8) 0.0058(3) 0.279(12) Uani 1 1 d . . .
O8 O 0.2965(6) 0.1190(5) -0.02581(12) 0.101(3) Uani 1 1 d . . .
O9 O 0.3769(11) 0.1299(5) 0.01418(19) 0.177(6) Uani 1 1 d . . .
O1E O 0.7545(10) 0.0815(6) 0.0073(2) 0.065(3) Uiso 0.60 1 d PD A 1
C1E C 0.8597(15) 0.0945(10) -0.0026(4) 0.092(7) Uiso 0.60 1 d PD A 1
C2E C 0.8820(15) 0.0650(8) -0.0245(3) 0.067(5) Uiso 0.60 1 d PD A 1
O2W O 0.8134(17) 0.1201(10) 0.0138(4) 0.114(6) Uiso 0.50 1 d P B 2
O2E O 0.5029(7) 0.0463(4) 0.04407(16) 0.055(2) Uiso 0.70 1 d PD . .
C3E C 0.524(2) -0.0119(9) 0.0386(4) 0.142(9) Uiso 0.70 1 d PD . .
C4E C 0.466(2) -0.0601(11) 0.0483(5) 0.163(10) Uiso 0.70 1 d PD . .
O3W O 0.0000 0.3710(14) 0.2500 0.095(9) Uiso 0.40 2 d SP . .
O4W O -0.160(2) 0.3613(12) 0.2375(5) 0.078(7) Uiso 0.30 1 d P . .
O5W O 0.556(2) 0.0724(14) 0.2468(6) 0.109(10) Uiso 0.30 1 d P . .

loop_
_atom_site_aniso_label
_atom_site_aniso_U_11
_atom_site_aniso_U_22
_atom_site_aniso_U_33
_atom_site_aniso_U_23
_atom_site_aniso_U_13
_atom_site_aniso_U_12
Gd1 0.0216(3) 0.0591(4) 0.0289(3) -0.0016(2) 0.0007(2) 0.0030(3)
Fe1 0.0211(8) 0.0584(10) 0.0304(6) -0.0013(6) 0.0005(5) 0.0039(7)
Fe2 0.0197(7) 0.0560(10) 0.0294(6) -0.0013(5) -0.0003(5) 0.0009(7)
O1W 0.043(4) 0.079(6) 0.033(3) -0.009(3) 0.001(3) -0.004(4)
O1 0.022(3) 0.062(4) 0.032(3) 0.002(3) 0.001(2) 0.005(3)
O21 0.015(3) 0.052(4) 0.034(3) -0.004(3) 0.000(2) 0.003(3)
O41 0.019(3) 0.054(4) 0.036(3) -0.004(3) -0.002(2) 0.000(3)
O61 0.023(3) 0.064(4) 0.030(3) 0.004(3) 0.001(2) 0.003(3)
O3 0.037(4) 0.053(5) 0.066(4) 0.008(3) 0.002(3) 0.012(4)
O4 0.031(4) 0.076(5) 0.044(3) -0.014(3) 0.002(3) 0.004(4)
N1 0.028(4) 0.057(6) 0.042(4) -0.009(4) -0.006(3) 0.003(4)
N2 0.026(4) 0.054(5) 0.032(3) -0.007(3) 0.004(3) -0.007(4)
N21 0.031(4) 0.065(6) 0.035(3) 0.006(3) 0.005(3) 0.020(4)
N22 0.021(4) 0.073(6) 0.044(4) -0.015(4) -0.003(3) 0.000(4)
N41 0.029(5) 0.057(6) 0.042(4) -0.001(3) 0.005(3) -0.001(4)
N42 0.020(4) 0.062(6) 0.031(3) -0.005(3) -0.001(3) 0.003(4)
N61 0.028(4) 0.050(5) 0.041(4) 0.002(3) -0.004(3) 0.007(4)
N62 0.026(4) 0.061(6) 0.027(3) -0.001(3) 0.001(3) -0.011(4)
O5 0.066(5) 0.085(6) 0.076(5) -0.003(4) 0.005(4) -0.028(5)
O2 0.028(3) 0.050(4) 0.042(3) 0.000(3) 0.001(3) -0.001(3)
O22 0.041(4) 0.073(5) 0.040(3) -0.015(3) -0.001(3) 0.008(4)
O42 0.020(3) 0.079(5) 0.039(3) 0.002(3) 0.003(2) -0.005(3)
O62 0.024(3) 0.056(4) 0.040(3) 0.000(3) 0.000(2) 0.010(3)
N3 0.037(6) 0.097(8) 0.041(4) -0.011(5) -0.002(4) -0.023(6)
C1 0.036(6) 0.056(7) 0.045(5) -0.002(4) -0.017(4) 0.018(5)
C2 0.053(7) 0.074(8) 0.039(5) 0.003(5) -0.013(5) -0.010(6)
C3 0.043(6) 0.065(7) 0.043(5) 0.004(5) -0.008(4) 0.011(6)
C4 0.041(6) 0.064(8) 0.048(5) -0.001(5) -0.007(4) 0.014(5)
C5 0.028(5) 0.059(7) 0.036(4) 0.008(4) -0.004(4) -0.002(5)
C6 0.019(5) 0.048(6) 0.035(4) -0.007(4) -0.004(3) 0.013(4)
C7 0.034(5) 0.044(6) 0.035(4) -0.004(4) 0.008(4) -0.002(5)
C8 0.020(5) 0.064(7) 0.043(4) -0.005(4) 0.001(4) -0.001(5)
C9 0.018(5) 0.068(7) 0.059(5) -0.012(5) 0.014(4) -0.003(5)
C10 0.045(6) 0.060(7) 0.036(4) -0.001(4) 0.010(4) 0.000(5)
C11 0.027(5) 0.044(6) 0.040(4) -0.006(4) 0.008(4) 0.002(4)
C12 0.026(5) 0.060(8) 0.066(6) 0.003(5) 0.000(4) -0.013(5)
C13 0.070(8) 0.072(9) 0.086(7) 0.002(6) 0.017(6) -0.031(7)
C21 0.042(7) 0.086(9) 0.057(6) 0.005(6) 0.002(5) 0.014(6)
C22 0.064(8) 0.100(10) 0.054(6) 0.019(6) 0.012(6) 0.006(8)
C23 0.063(8) 0.099(10) 0.047(6) 0.004(6) 0.019(5) -0.026(8)
C24 0.029(6) 0.086(9) 0.042(5) -0.007(5) 0.009(4) -0.002(6)
C25 0.031(6) 0.067(7) 0.032(4) -0.009(4) 0.004(4) -0.001(5)
C26 0.032(5) 0.067(7) 0.022(4) -0.007(4) 0.003(3) -0.005(5)
C27 0.026(5) 0.066(7) 0.047(5) -0.013(5) 0.013(4) -0.006(5)
C28 0.027(6) 0.094(9) 0.056(5) -0.010(5) 0.014(4) 0.016(6)
C29 0.031(6) 0.121(11) 0.058(6) -0.006(6) 0.015(5) -0.014(7)
C30 0.032(6) 0.101(10) 0.085(8) 0.002(7) 0.013(6) 0.012(7)
C31 0.029(6) 0.086(8) 0.055(5) -0.010(5) 0.010(5) 0.002(6)
C32 0.064(8) 0.058(8) 0.061(6) -0.013(5) -0.015(5) 0.020(6)
C33 0.066(8) 0.062(8) 0.083(7) -0.012(6) -0.016(6) 0.007(7)
C41 0.032(6) 0.040(6) 0.063(5) -0.015(5) 0.001(4) -0.004(5)
C42 0.039(7) 0.063(8) 0.087(7) -0.024(6) 0.007(6) 0.007(6)
C43 0.060(8) 0.050(8) 0.094(8) 0.000(6) 0.006(6) -0.011(6)
C44 0.028(6) 0.049(7) 0.073(6) -0.010(5) -0.002(5) 0.004(5)
C45 0.028(5) 0.059(7) 0.040(4) -0.006(4) 0.004(4) -0.011(5)
C46 0.017(5) 0.057(7) 0.041(4) -0.005(4) 0.004(4) 0.005(5)
C47 0.020(5) 0.082(8) 0.030(4) -0.008(4) 0.003(3) -0.009(5)
C48 0.024(5) 0.085(8) 0.045(5) -0.005(5) 0.006(4) 0.000(5)
C49 0.030(6) 0.136(12) 0.027(4) 0.005(6) -0.003(4) -0.013(7)
C50 0.038(6) 0.075(9) 0.042(5) 0.009(5) -0.005(4) 0.001(6)
C51 0.045(6) 0.078(8) 0.036(5) 0.007(5) 0.005(4) 0.003(6)
C52 0.036(6) 0.079(8) 0.043(5) 0.013(5) 0.008(4) 0.006(5)
C53 0.041(7) 0.156(13) 0.065(7) 0.035(7) 0.006(5) -0.011(8)
C61 0.035(6) 0.079(9) 0.047(5) 0.002(5) 0.004(4) 0.012(6)
C62 0.059(8) 0.066(8) 0.058(6) 0.002(5) 0.004(5) 0.020(7)
C63 0.053(7) 0.061(8) 0.070(6) 0.009(5) 0.006(5) -0.004(6)
C64 0.035(6) 0.068(8) 0.058(6) 0.000(5) 0.015(5) 0.006(6)
C65 0.029(5) 0.056(7) 0.036(4) -0.001(4) 0.003(4) -0.001(5)
C66 0.024(5) 0.056(6) 0.030(4) 0.003(4) -0.001(3) 0.019(5)
C67 0.015(5) 0.062(7) 0.045(5) -0.001(5) 0.002(4) 0.003(5)
C68 0.037(6) 0.075(8) 0.034(4) 0.009(4) -0.005(4) 0.008(5)
C69 0.052(7) 0.099(10) 0.029(4) 0.007(5) -0.005(4) 0.012(7)
C70 0.037(6) 0.088(9) 0.034(5) -0.007(5) -0.006(4) 0.006(6)
C71 0.032(5) 0.072(7) 0.032(4) -0.009(4) 0.001(4) -0.013(5)
C72 0.026(5) 0.067(7) 0.052(5) 0.005(5) 0.012(4) 0.005(5)
C73 0.041(6) 0.055(7) 0.076(7) -0.007(5) 0.012(5) -0.009(6)
Gd2 0.0644(6) 0.0622(7) 0.0396(4) 0.000 -0.0079(4) 0.000
N11 0.087(9) 0.069(8) 0.044(5) 0.008(5) -0.013(5) -0.023(6)
N12 0.063(7) 0.085(9) 0.066(6) 0.010(6) 0.012(5) 0.007(7)
O11 0.097(7) 0.114(8) 0.121(7) -0.053(6) -0.071(6) 0.043(6)
O12 0.081(6) 0.077(6) 0.075(5) -0.031(4) -0.016(4) 0.009(5)
O13 0.076(6) 0.103(7) 0.063(4) 0.004(4) -0.021(4) -0.006(5)
O14 0.084(6) 0.087(6) 0.073(5) 0.027(4) 0.035(4) 0.038(5)
O15 0.083(7) 0.097(7) 0.105(6) -0.029(6) 0.045(5) -0.007(6)
O16 0.081(6) 0.122(8) 0.106(6) 0.048(6) 0.044(5) 0.039(6)
Cl 0.0603(19) 0.144(3) 0.0394(12) 0.0041(15) -0.0019(12) 0.002(2)
O6 0.39(3) 1.29(8) 0.060(7) 0.126(19) 0.075(12) 0.63(4)
O7 0.45(3) 0.193(16) 0.183(14) 0.050(12) -0.090(16) -0.197(19)
O8 0.066(5) 0.195(10) 0.040(4) 0.014(5) 0.001(4) 0.018(6)
O9 0.240(14) 0.162(11) 0.112(8) 0.032(7) -0.122(9) -0.067(10)

loop_
_atom_type_symbol
_atom_type_description
_atom_type_scat_dispersion_real
_atom_type_scat_dispersion_imag
_atom_type_scat_source
C C 0.0181 0.0091 'International Tables Vol C Tables 4.2.6.8 and 6.1.1.4'
H H 0.0000 0.0000 'International Tables Vol C Tables 4.2.6.8 and 6.1.1.4'
N N 0.0311 0.0180 'International Tables Vol C Tables 4.2.6.8 and 6.1.1.4'
O O 0.0492 0.0322 'International Tables Vol C Tables 4.2.6.8 and 6.1.1.4'
Cl Cl 0.3639 0.7018 'International Tables Vol C Tables 4.2.6.8 and 6.1.1.4'
Fe Fe -1.1336 3.1974 'International Tables Vol C Tables 4.2.6.8 and 6.1.1.4'
Gd Gd -8.8380 11.9157 'International Tables Vol C Tables 4.2.6.8 and 6.1.1.4'

loop_
_geom_angle_atom_site_label_1
_geom_angle_atom_site_label_2
_geom_angle_atom_site_label_3
_geom_angle
_geom_angle_site_symmetry_1
_geom_angle_site_symmetry_3
O21 Gd1 O1 105.75(19) . .
O21 Gd1 O1W 97.8(2) . .
O1 Gd1 O1W 138.2(2) . .
O21 Gd1 O3 134.5(2) . .
O1 Gd1 O3 105.8(2) . .
O1W Gd1 O3 79.3(2) . .
O21 Gd1 O61 72.39(17) . .
O1 Gd1 O61 70.71(18) . .
O1W Gd1 O61 150.7(2) . .
O3 Gd1 O61 88.21(19) . .
O21 Gd1 O4 82.2(2) . .
O1 Gd1 O4 141.54(17) . .
O1W Gd1 O4 74.8(2) . .
O3 Gd1 O4 53.0(2) . .
O61 Gd1 O4 76.46(18) . .
O21 Gd1 N1 148.0(2) . .
O1 Gd1 N1 64.4(2) . .
O1W Gd1 N1 77.3(2) . .
O3 Gd1 N1 76.3(2) . .
O61 Gd1 N1 125.52(19) . .
O4 Gd1 N1 125.4(2) . .
O21 Gd1 N21 64.1(2) . .
O1 Gd1 N21 87.0(2) . .
O1W Gd1 N21 72.8(2) . .
O3 Gd1 N21 148.9(2) . .
O61 Gd1 N21 122.8(2) . .
O4 Gd1 N21 128.5(2) . .
N1 Gd1 N21 84.5(2) . .
O21 Gd1 N3 108.0(2) . .
O1 Gd1 N3 125.7(2) . .
O1W Gd1 N3 76.3(2) . .
O3 Gd1 N3 26.8(2) . .
O61 Gd1 N3 80.61(19) . .
O4 Gd1 N3 26.3(2) . .
N1 Gd1 N3 101.6(3) . .
N21 Gd1 N3 146.3(2) . .
O21 Gd1 Fe1 33.76(12) . .
O1 Gd1 Fe1 81.39(13) . .
O1W Gd1 Fe1 130.84(16) . .
O3 Gd1 Fe1 124.15(15) . .
O61 Gd1 Fe1 40.92(13) . .
O4 Gd1 Fe1 86.84(14) . .
N1 Gd1 Fe1 144.63(17) . .
N21 Gd1 Fe1 85.20(15) . .
N3 Gd1 Fe1 105.67(18) . .
O41 Fe1 O21 103.8(2) . .
O41 Fe1 N61 149.2(2) . .
O21 Fe1 N61 92.3(2) . .
O41 Fe1 N22 107.0(3) . .
O21 Fe1 N22 76.5(2) . .
N61 Fe1 N22 102.2(3) . .
O41 Fe1 N42 74.8(3) . .
O21 Fe1 N42 170.2(2) . .
N61 Fe1 N42 93.4(3) . .
N22 Fe1 N42 94.6(2) . .
O41 Fe1 O61 82.3(2) . .
O21 Fe1 O61 79.55(19) . .
N61 Fe1 O61 74.8(2) . .
N22 Fe1 O61 155.7(2) . .
N42 Fe1 O61 109.6(2) . .
O41 Fe1 Gd1 84.15(15) . .
O21 Fe1 Gd1 37.77(14) . .
N61 Fe1 Gd1 93.46(19) . .
N22 Fe1 Gd1 113.06(19) . .
N42 Fe1 Gd1 149.31(18) . .
O61 Fe1 Gd1 44.39(12) . .
O41 Fe2 O1 92.3(2) . .
O41 Fe2 N62 102.1(2) . .
O1 Fe2 N62 148.1(3) . .
O41 Fe2 N41 76.2(2) . .
O1 Fe2 N41 114.1(2) . .
N62 Fe2 N41 97.1(3) . .
O41 Fe2 O61 83.6(2) . .
O1 Fe2 O61 79.6(2) . .
N62 Fe2 O61 74.0(2) . .
N41 Fe2 O61 155.8(2) . .
O41 Fe2 N2 160.6(2) . .
O1 Fe2 N2 75.8(2) . .
N62 Fe2 N2 95.9(2) . .
N41 Fe2 N2 94.4(3) . .
O61 Fe2 N2 108.6(2) . .
Gd1 O1W H1WA 126(3) . .
Gd1 O1W H1WB 127(3) . .
H1WA O1W H1WB 107(4) . .
C6 O1 Fe2 112.8(4) . .
C6 O1 Gd1 129.0(5) . .
Fe2 O1 Gd1 108.4(2) . .
C26 O21 Fe1 120.1(5) . .
C26 O21 Gd1 125.4(5) . .
Fe1 O21 Gd1 108.5(2) . .
C46 O41 Fe1 118.6(5) . .
C46 O41 Fe2 116.2(4) . .
Fe1 O41 Fe2 102.0(2) . .
C66 O61 Fe2 119.6(5) . .
C66 O61 Fe1 107.3(4) . .
Fe2 O61 Fe1 89.9(2) . .
C66 O61 Gd1 133.8(5) . .
Fe2 O61 Gd1 99.9(2) . .
Fe1 O61 Gd1 94.69(18) . .
N3 O3 Gd1 95.9(5) . .
N3 O4 Gd1 92.4(6) . .
C5 N1 C1 116.7(8) . .
C5 N1 Gd1 116.7(5) . .
C1 N1 Gd1 126.2(6) . .
C7 N2 C11 119.0(7) . .
C7 N2 Fe2 112.6(5) . .
C11 N2 Fe2 125.8(6) . .
C25 N21 C21 120.1(8) . .
C25 N21 Gd1 115.5(6) . .
C21 N21 Gd1 124.4(6) . .
C27 N22 C31 117.9(8) . .
C27 N22 Fe1 115.1(6) . .
C31 N22 Fe1 126.8(6) . .
C41 N41 C45 117.9(8) . .
C41 N41 Fe2 128.2(6) . .
C45 N41 Fe2 113.4(6) . .
C51 N42 C47 117.7(8) . .
C51 N42 Fe1 127.9(7) . .
C47 N42 Fe1 114.1(5) . .
C61 N61 C65 118.6(8) . .
C61 N61 Fe1 123.4(6) . .
C65 N61 Fe1 116.9(6) . .
C67 N62 C71 117.6(7) . .
C67 N62 Fe2 118.6(5) . .
C71 N62 Fe2 123.4(7) . .
C12 O2 C6 113.7(6) . .
C26 O22 C32 115.3(7) . .
C52 O42 C46 113.5(6) . .
C72 O62 C66 116.6(7) . .
O5 N3 O4 120.1(11) . .
O5 N3 O3 121.3(9) . .
O4 N3 O3 118.6(9) . .
O5 N3 Gd1 178.6(8) . .
O4 N3 Gd1 61.3(5) . .
O3 N3 Gd1 57.4(5) . .
N1 C1 C2 124.7(9) . .
N1 C1 H1 117.6 . .
C2 C1 H1 117.6 . .
C1 C2 C3 117.4(9) . .
C1 C2 H2 121.3 . .
C3 C2 H2 121.3 . .
C4 C3 C2 117.7(9) . .
C4 C3 H3 121.1 . .
C2 C3 H3 121.1 . .
C3 C4 C5 120.7(9) . .
C3 C4 H4 119.7 . .
C5 C4 H4 119.7 . .
N1 C5 C4 122.7(8) . .
N1 C5 C6 117.0(8) . .
C4 C5 C6 120.2(8) . .
O1 C6 O2 114.3(7) . .
O1 C6 C5 108.5(7) . .
O2 C6 C5 112.8(7) . .
O1 C6 C7 108.3(7) . .
O2 C6 C7 102.3(6) . .
C5 C6 C7 110.4(7) . .
N2 C7 C8 122.7(7) . .
N2 C7 C6 111.4(7) . .
C8 C7 C6 125.9(7) . .
C7 C8 C9 118.2(8) . .
C7 C8 H8 120.9 . .
C9 C8 H8 120.9 . .
C10 C9 C8 119.1(8) . .
C10 C9 H9 120.4 . .
C8 C9 H9 120.4 . .
C9 C10 C11 119.0(7) . .
C9 C10 H10 120.5 . .
C11 C10 H10 120.5 . .
N2 C11 C10 121.8(8) . .
N2 C11 H11 119.1 . .
C10 C11 H11 119.1 . .
O2 C12 C13 106.7(8) . .
O2 C12 H12A 110.4 . .
C13 C12 H12A 110.4 . .
O2 C12 H12B 110.4 . .
C13 C12 H12B 110.4 . .
H12A C12 H12B 108.6 . .
C12 C13 H13A 109.5 . .
C12 C13 H13B 109.5 . .
H13A C13 H13B 109.5 . .
C12 C13 H13C 109.5 . .
H13A C13 H13C 109.5 . .
H13B C13 H13C 109.5 . .
N21 C21 C22 122.2(10) . .
N21 C21 H21 118.9 . .
C22 C21 H21 118.9 . .
C23 C22 C21 117.7(10) . .
C23 C22 H22 121.2 . .
C21 C22 H22 121.2 . .
C22 C23 C24 120.8(10) . .
C22 C23 H23 119.6 . .
C24 C23 H23 119.6 . .
C23 C24 C25 119.2(9) . .
C23 C24 H24 120.4 . .
C25 C24 H24 120.4 . .
N21 C25 C24 120.0(9) . .
N21 C25 C26 115.7(8) . .
C24 C25 C26 124.3(8) . .
O21 C26 O22 110.4(7) . .
O21 C26 C25 108.3(7) . .
O22 C26 C25 103.3(6) . .
O21 C26 C27 109.4(6) . .
O22 C26 C27 111.2(7) . .
C25 C26 C27 114.0(8) . .
N22 C27 C28 122.2(9) . .
N22 C27 C26 116.8(7) . .
C28 C27 C26 120.7(8) . .
C29 C28 C27 117.6(9) . .
C29 C28 H28 121.2 . .
C27 C28 H28 121.2 . .
C30 C29 C28 119.2(9) . .
C30 C29 H29 120.4 . .
C28 C29 H29 120.4 . .
C31 C30 C29 118.5(10) . .
C31 C30 H30 120.7 . .
C29 C30 H30 120.7 . .
N22 C31 C30 124.1(10) . .
N22 C31 H31 118.0 . .
C30 C31 H31 118.0 . .
O22 C32 C33 110.0(8) . .
O22 C32 H32A 109.7 . .
C33 C32 H32A 109.7 . .
O22 C32 H32B 109.7 . .
C33 C32 H32B 109.7 . .
H32A C32 H32B 108.2 . .
C32 C33 H33A 109.5 . .
C32 C33 H33B 109.5 . .
H33A C33 H33B 109.5 . .
C32 C33 H33C 109.5 . .
H33A C33 H33C 109.5 . .
H33B C33 H33C 109.5 . .
N41 C41 C42 122.4(9) . .
N41 C41 H41 118.8 . .
C42 C41 H41 118.8 . .
C41 C42 C43 120.3(10) . .
C41 C42 H42 119.9 . .
C43 C42 H42 119.9 . .
C44 C43 C42 118.0(10) . .
C44 C43 H43 121.0 . .
C42 C43 H43 121.0 . .
C45 C44 C43 117.6(9) . .
C45 C44 H44 121.2 . .
C43 C44 H44 121.2 . .
C44 C45 N41 123.7(9) . .
C44 C45 C46 122.5(8) . .
N41 C45 C46 113.7(8) . .
O41 C46 O42 112.6(6) . .
O41 C46 C45 110.3(7) . .
O42 C46 C45 109.0(7) . .
O41 C46 C47 110.5(8) . .
O42 C46 C47 102.1(6) . .
C45 C46 C47 112.0(7) . .
N42 C47 C48 123.5(9) . .
N42 C47 C46 113.0(7) . .
C48 C47 C46 123.5(9) . .
C47 C48 C49 116.7(10) . .
C47 C48 H48 121.7 . .
C49 C48 H48 121.7 . .
C50 C49 C48 120.2(10) . .
C50 C49 H49 119.9 . .
C48 C49 H49 119.9 . .
C49 C50 C51 119.3(10) . .
C49 C50 H50 120.4 . .
C51 C50 H50 120.4 . .
N42 C51 C50 122.6(10) . .
N42 C51 H51 118.7 . .
C50 C51 H51 118.7 . .
O42 C52 C53 108.9(8) . .
O42 C52 H52A 109.9 . .
C53 C52 H52A 109.9 . .
O42 C52 H52B 109.9 . .
C53 C52 H52B 109.9 . .
H52A C52 H52B 108.3 . .
C52 C53 H53A 109.5 . .
C52 C53 H53B 109.5 . .
H53A C53 H53B 109.5 . .
C52 C53 H53C 109.5 . .
H53A C53 H53C 109.5 . .
H53B C53 H53C 109.5 . .
N61 C61 C62 123.0(9) . .
N61 C61 H61 118.5 . .
C62 C61 H61 118.5 . .
C63 C62 C61 117.2(10) . .
C63 C62 H62 121.4 . .
C61 C62 H62 121.4 . .
C62 C63 C64 117.8(10) . .
C62 C63 H63 121.1 . .
C64 C63 H63 121.1 . .
C65 C64 C63 122.7(9) . .
C65 C64 H64 118.7 . .
C63 C64 H64 118.7 . .
N61 C65 C64 120.8(9) . .
N61 C65 C66 115.0(8) . .
C64 C65 C66 124.2(8) . .
O61 C66 O62 114.1(6) . .
O61 C66 C65 111.0(6) . .
O62 C66 C65 106.6(7) . .
O61 C66 C67 107.5(7) . .
O62 C66 C67 108.1(6) . .
C65 C66 C67 109.6(6) . .
N62 C67 C68 122.7(8) . .
N62 C67 C66 116.5(7) . .
C68 C67 C66 120.8(9) . .
C69 C68 C67 118.1(10) . .
C69 C68 H68 121.0 . .
C67 C68 H68 121.0 . .
C68 C69 C70 120.1(9) . .
C68 C69 H69 120.0 . .
C70 C69 H69 120.0 . .
C71 C70 C69 117.9(9) . .
C71 C70 H70 121.1 . .
C69 C70 H70 121.1 . .
C70 C71 N62 123.6(10) . .
C70 C71 H71 118.2 . .
N62 C71 H71 118.2 . .
O62 C72 C73 110.1(8) . .
O62 C72 H72A 109.6 . .
C73 C72 H72A 109.6 . .
O62 C72 H72B 109.6 . .
C73 C72 H72B 109.6 . .
H72A C72 H72B 108.2 . .
C72 C73 H73A 109.5 . .
C72 C73 H73B 109.5 . .
H73A C73 H73B 109.5 . .
C72 C73 H73C 109.5 . .
H73A C73 H73C 109.5 . .
H73B C73 H73C 109.5 . .
O15 Gd2 O15 174.2(5) 6_656 .
O15 Gd2 O12 78.3(3) 6_656 6_656
O15 Gd2 O12 103.6(3) . 6_656
O15 Gd2 O12 103.6(3) 6_656 .
O15 Gd2 O12 78.3(3) . .
O12 Gd2 O12 143.9(4) 6_656 .
O15 Gd2 O11 105.4(3) 6_656 6_656
O15 Gd2 O11 72.3(3) . 6_656
O12 Gd2 O11 50.5(3) 6_656 6_656
O12 Gd2 O11 150.4(3) . 6_656
O15 Gd2 O11 72.3(3) 6_656 .
O15 Gd2 O11 105.4(3) . .
O12 Gd2 O11 150.4(3) 6_656 .
O12 Gd2 O11 50.5(3) . .
O11 Gd2 O11 135.8(5) 6_656 .
O15 Gd2 O14 51.0(3) 6_656 6_656
O15 Gd2 O14 123.3(3) . 6_656
O12 Gd2 O14 88.8(3) 6_656 6_656
O12 Gd2 O14 120.9(3) . 6_656
O11 Gd2 O14 74.9(3) 6_656 6_656
O11 Gd2 O14 70.4(3) . 6_656
O15 Gd2 O14 123.3(3) 6_656 .
O15 Gd2 O14 51.0(3) . .
O12 Gd2 O14 120.9(3) 6_656 .
O12 Gd2 O14 88.8(3) . .
O11 Gd2 O14 70.4(3) 6_656 .
O11 Gd2 O14 74.9(3) . .
O14 Gd2 O14 75.0(4) 6_656 .
O15 Gd2 O17 117.6(3) 6_656 .
O15 Gd2 O17 68.1(3) . .
O12 Gd2 O17 71.1(3) 6_656 .
O12 Gd2 O17 76.6(3) . .
O11 Gd2 O17 95.0(3) 6_656 .
O11 Gd2 O17 126.0(3) . .
O14 Gd2 O17 159.3(3) 6_656 .
O14 Gd2 O17 119.1(3) . .
O15 Gd2 O17 68.1(3) 6_656 6_656
O15 Gd2 O17 117.6(3) . 6_656
O12 Gd2 O17 76.6(3) 6_656 6_656
O12 Gd2 O17 71.1(3) . 6_656
O11 Gd2 O17 126.0(3) 6_656 6_656
O11 Gd2 O17 95.0(3) . 6_656
O14 Gd2 O17 119.1(3) 6_656 6_656
O14 Gd2 O17 159.3(3) . 6_656
O17 Gd2 O17 52.7(5) . 6_656
O15 Gd2 N13 92.9(2) 6_656 .
O15 Gd2 N13 92.9(2) . .
O12 Gd2 N13 71.9(2) 6_656 .
O12 Gd2 N13 71.9(2) . .
O11 Gd2 N13 112.1(2) 6_656 .
O11 Gd2 N13 112.1(2) . .
O14 Gd2 N13 142.50(18) 6_656 .
O14 Gd2 N13 142.50(18) . .
O17 Gd2 N13 26.4(2) . .
O17 Gd2 N13 26.4(2) 6_656 .
O15 Gd2 N12 25.8(2) 6_656 6_656
O15 Gd2 N12 148.4(4) . 6_656
O12 Gd2 N12 85.5(3) 6_656 6_656
O12 Gd2 N12 112.0(3) . 6_656
O11 Gd2 N12 92.1(3) 6_656 6_656
O11 Gd2 N12 66.6(3) . 6_656
O14 Gd2 N12 25.5(2) 6_656 6_656
O14 Gd2 N12 98.3(3) . 6_656
O17 Gd2 N12 142.2(3) . 6_656
O17 Gd2 N12 93.8(3) 6_656 6_656
N13 Gd2 N12 118.6(2) . 6_656
O13 N11 O12 124.6(10) . .
O13 N11 O11 121.6(12) . .
O12 N11 O11 113.8(10) . .
O13 N11 Gd2 178.8(9) . .
O12 N11 Gd2 56.6(5) . .
O11 N11 Gd2 57.2(6) . .
O16 N12 O14 125.1(12) . .
O16 N12 O15 120.0(11) . .
O14 N12 O15 114.7(10) . .
O16 N12 Gd2 174.3(8) . .
O14 N12 Gd2 58.4(5) . .
O15 N12 Gd2 57.1(5) . .
N11 O11 Gd2 97.3(7) . .
N11 O12 Gd2 98.4(6) . .
N12 O14 Gd2 96.2(7) . .
N12 O15 Gd2 97.1(6) . .
O17 N13 O17 136(2) 6_656 .
O17 N13 O18 111.8(12) 6_656 .
O17 N13 O18 111.8(12) . .
O17 N13 Gd2 68.2(12) 6_656 .
O17 N13 Gd2 68.2(12) . .
O18 N13 Gd2 180.000(4) . .
N13 O17 Gd2 85.4(13) . .
O6 Cl O7 118.5(19) . .
O6 Cl O9 109.6(16) . .
O7 Cl O9 101.8(9) . .
O6 Cl O8 107.2(7) . .
O7 Cl O8 108.7(9) . .
O9 Cl O8 110.9(7) . .
C2E C1E O1E 115.9(16) . .
O2E C3E C4E 123(2) . .

loop_
_geom_bond_atom_site_label_1
_geom_bond_atom_site_label_2
_geom_bond_distance
_geom_bond_site_symmetry_2
Gd1 O21 2.258(5) .
Gd1 O1 2.293(6) .
Gd1 O1W 2.377(5) .
Gd1 O3 2.412(6) .
Gd1 O61 2.455(5) .
Gd1 O4 2.502(7) .
Gd1 N1 2.586(7) .
Gd1 N21 2.607(7) .
Gd1 N3 2.850(10) .
Gd1 Fe1 3.4969(13) .
Fe1 O41 2.014(6) .
Fe1 O21 2.049(5) .
Fe1 N61 2.142(8) .
Fe1 N22 2.158(7) .
Fe1 N42 2.224(7) .
Fe1 O61 2.298(6) .
Fe2 O41 2.071(5) .
Fe2 O1 2.101(5) .
Fe2 N62 2.175(7) .
Fe2 N41 2.181(7) .
Fe2 O61 2.195(6) .
Fe2 N2 2.242(7) .
O1W H1WA 0.865(19) .
O1W H1WB 0.856(19) .
O1 C6 1.372(9) .
O21 C26 1.384(8) .
O41 C46 1.359(9) .
O61 C66 1.404(9) .
O3 N3 1.290(10) .
O4 N3 1.262(9) .
N1 C5 1.316(11) .
N1 C1 1.361(10) .
N2 C7 1.340(10) .
N2 C11 1.345(9) .
N21 C25 1.321(10) .
N21 C21 1.336(11) .
N22 C27 1.324(10) .
N22 C31 1.334(11) .
N41 C41 1.340(10) .
N41 C45 1.379(11) .
N42 C51 1.335(10) .
N42 C47 1.338(11) .
N61 C61 1.351(11) .
N61 C65 1.354(10) .
N62 C67 1.347(11) .
N62 C71 1.350(9) .
O5 N3 1.250(10) .
O2 C12 1.410(9) .
O2 C6 1.429(10) .
O22 C26 1.434(10) .
O22 C32 1.437(11) .
O42 C52 1.431(9) .
O42 C46 1.458(9) .
O62 C72 1.412(10) .
O62 C66 1.415(9) .
C1 C2 1.370(12) .
C1 H1 0.9500 .
C2 C3 1.418(13) .
C2 H2 0.9500 .
C3 C4 1.362(12) .
C3 H3 0.9500 .
C4 C5 1.393(11) .
C4 H4 0.9500 .
C5 C6 1.534(10) .
C6 C7 1.560(10) .
C7 C8 1.359(11) .
C8 C9 1.412(11) .
C8 H8 0.9500 .
C9 C10 1.371(11) .
C9 H9 0.9500 .
C10 C11 1.379(11) .
C10 H10 0.9500 .
C11 H11 0.9500 .
C12 C13 1.494(14) .
C12 H12A 0.9900 .
C12 H12B 0.9900 .
C13 H13A 0.9800 .
C13 H13B 0.9800 .
C13 H13C 0.9800 .
C21 C22 1.415(13) .
C21 H21 0.9500 .
C22 C23 1.339(14) .
C22 H22 0.9500 .
C23 C24 1.372(14) .
C23 H23 0.9500 .
C24 C25 1.419(12) .
C24 H24 0.9500 .
C25 C26 1.523(12) .
C26 C27 1.530(12) .
C27 C28 1.408(11) .
C28 C29 1.401(12) .
C28 H28 0.9500 .
C29 C30 1.366(13) .
C29 H29 0.9500 .
C30 C31 1.365(12) .
C30 H30 0.9500 .
C31 H31 0.9500 .
C32 C33 1.491(13) .
C32 H32A 0.9900 .
C32 H32B 0.9900 .
C33 H33A 0.9800 .
C33 H33B 0.9800 .
C33 H33C 0.9800 .
C41 C42 1.342(12) .
C41 H41 0.9500 .
C42 C43 1.416(13) .
C42 H42 0.9500 .
C43 C44 1.411(13) .
C43 H43 0.9500 .
C44 C45 1.356(12) .
C44 H44 0.9500 .
C45 C46 1.518(12) .
C46 C47 1.553(12) .
C47 C48 1.394(11) .
C48 C49 1.406(13) .
C48 H48 0.9500 .
C49 C50 1.339(14) .
C49 H49 0.9500 .
C50 C51 1.391(13) .
C50 H50 0.9500 .
C51 H51 0.9500 .
C52 C53 1.480(12) .
C52 H52A 0.9900 .
C52 H52B 0.9900 .
C53 H53A 0.9800 .
C53 H53B 0.9800 .
C53 H53C 0.9800 .
C61 C62 1.437(14) .
C61 H61 0.9500 .
C62 C63 1.385(13) .
C62 H62 0.9500 .
C63 C64 1.402(13) .
C63 H63 0.9500 .
C64 C65 1.358(13) .
C64 H64 0.9500 .
C65 C66 1.498(12) .
C66 C67 1.575(11) .
C67 C68 1.387(11) .
C68 C69 1.359(12) .
C68 H68 0.9500 .
C69 C70 1.413(15) .
C69 H69 0.9500 .
C70 C71 1.345(12) .
C70 H70 0.9500 .
C71 H71 0.9500 .
C72 C73 1.531(11) .
C72 H72A 0.9900 .
C72 H72B 0.9900 .
C73 H73A 0.9800 .
C73 H73B 0.9800 .
C73 H73C 0.9800 .
Gd2 O15 2.434(7) 6_656
Gd2 O15 2.434(7) .
Gd2 O12 2.451(7) 6_656
Gd2 O12 2.451(7) .
Gd2 O11 2.460(8) 6_656
Gd2 O11 2.460(8) .
Gd2 O14 2.463(7) 6_656
Gd2 O14 2.463(7) .
Gd2 O17 2.529(10) .
Gd2 O17 2.529(10) 6_656
Gd2 N13 2.72(2) .
Gd2 N12 2.876(10) 6_656
N11 O13 1.205(11) .
N11 O12 1.240(11) .
N11 O11 1.260(10) .
N12 O16 1.203(11) .
N12 O14 1.243(10) .
N12 O15 1.260(11) .
N13 O17 1.210(11) 6_656
N13 O17 1.210(11) .
N13 O18 1.36(3) .
Cl O6 1.328(15) .
Cl O7 1.367(15) .
Cl O9 1.372(9) .
Cl O8 1.391(6) .
O1E C1E 1.439(16) .
C1E C2E 1.365(16) .
O2E C3E 1.340(16) .
C3E C4E 1.385(17) .
O5W O5W 1.42(5) 6_656
